data_4335313
loop_
_publ_author_name
'Xianghao Liu'
'Pierre Braunstein'

_publ_contact_author_address
;Laboratoire de Chimie de Coordination
UMR 7177 CNRS
Universit\'e de Strasbourg
Institut Le Bel - 4 rue Blaise Pascal, 67081 Strasbourg Cedex - France
;
_publ_contact_author_email braunstein@unistra.fr
_publ_contact_author_fax '+33 (0)3 68 85 13 22'
_publ_contact_author_name 'Dr. Pierre Braunstein'
_publ_contact_author_phone '+33 (0)3 68 85 13 08'
_publ_section_title
;
 Complexes with Hybrid Phosphorus-NHC Ligands: Pincer-Type Ir Hydrides,
 Dinuclear Ag and Ir and Tetranuclear Cu and Ag Complexes
;
_journal_name_full 'Inorganic Chemistry'
_journal_page_first 7367
_journal_page_last 7379
_journal_paper_doi 10.1021/ic302854t
_journal_volume 52
_journal_year 2013
_chemical_formula_moiety 'C64 H70 Ir2 N4 P2, C8 H16 O2, 2(F6 P)'
_chemical_formula_sum 'C72 H86 F12 Ir2 N4 O2 P4'
_chemical_formula_weight 1775.73
_space_group_IT_number 2
_symmetry_cell_setting triclinic
_symmetry_Int_Tables_number 2
_symmetry_space_group_name_Hall '-P 1'
_symmetry_space_group_name_H-M 'P -1'
_atom_sites_solution_hydrogens geom
_atom_sites_solution_primary direct
_atom_sites_solution_secondary difmap
_audit_creation_method SHELXL-97
_cell_angle_alpha 62.225(3)
_cell_angle_beta 72.114(3)
_cell_angle_gamma 85.688(3)
_cell_formula_units_Z 1
_cell_length_a 10.0347(6)
_cell_length_b 14.2909(6)
_cell_length_c 14.4418(7)
_cell_measurement_reflns_used 5071
_cell_measurement_temperature 173(2)
_cell_measurement_theta_max 27.103
_cell_measurement_theta_min 0.998
_cell_volume 1738.16(16)
_computing_cell_refinement 'HKL Scalepack (Otwinowski & Minor 1997)'
_computing_data_collection 'Collect (Bruker AXS BV, 1997-2004)'
_computing_data_reduction 'HKL Denzo and Scalepack (Otwinowski & Minor 1997)'
_computing_molecular_graphics ORTEP
_computing_publication_material PLATON
_computing_structure_refinement 'SHELXL-97 (Sheldrick, 1997)'
_computing_structure_solution 'SHELXS-97 (Sheldrick, 1997)'
_diffrn_ambient_temperature 173(2)
_diffrn_detector_area_resol_mean 9
_diffrn_measured_fraction_theta_full 0.995
_diffrn_measured_fraction_theta_max 0.995
_diffrn_measurement_device_type KappaCCD
_diffrn_measurement_method CCD
_diffrn_radiation_monochromator graphite
_diffrn_radiation_type MoK\a
_diffrn_radiation_wavelength 0.71073
_diffrn_reflns_av_R_equivalents 0.0423
_diffrn_reflns_av_sigmaI/netI 0.0843
_diffrn_reflns_limit_h_max 12
_diffrn_reflns_limit_h_min -12
_diffrn_reflns_limit_k_max 17
_diffrn_reflns_limit_k_min -16
_diffrn_reflns_limit_l_max 17
_diffrn_reflns_limit_l_min -16
_diffrn_reflns_number 10687
_diffrn_reflns_theta_full 26.00
_diffrn_reflns_theta_max 26.00
_diffrn_reflns_theta_min 3.02
_diffrn_source 'fine-focus sealed tube'
_exptl_absorpt_coefficient_mu 3.997
_exptl_absorpt_correction_T_max 0.675
_exptl_absorpt_correction_T_min 0.570
_exptl_absorpt_correction_type multi-scan
_exptl_absorpt_process_details 'L. Spek, J. Appl.Cryst. 2003, 36, 7, B. Blessing, Acta Cryst, 1995, A51, 33'
_exptl_crystal_colour red
_exptl_crystal_density_diffrn 1.696
_exptl_crystal_description block
_exptl_crystal_F_000 884
_exptl_crystal_size_max 0.15
_exptl_crystal_size_mid 0.15
_exptl_crystal_size_min 0.1
_refine_diff_density_max 1.421
_refine_diff_density_min -1.298
_refine_diff_density_rms 0.152
_refine_ls_extinction_method none
_refine_ls_goodness_of_fit_ref 1.030
_refine_ls_hydrogen_treatment constr
_refine_ls_matrix_type full
_refine_ls_number_parameters 422
_refine_ls_number_reflns 6819
_refine_ls_number_restraints 15
_refine_ls_restrained_S_all 1.036
_refine_ls_R_factor_all 0.0801
_refine_ls_R_factor_gt 0.0530
_refine_ls_shift/su_max 0.000
_refine_ls_shift/su_mean 0.000
_refine_ls_structure_factor_coef Fsqd
_refine_ls_weighting_details 'calc w=1/[\s^2^(Fo^2^)+(0.0583P)^2^+1.9670P] where P=(Fo^2^+2Fc^2^)/3'
_refine_ls_weighting_scheme calc
_refine_ls_wR_factor_gt 0.1082
_refine_ls_wR_factor_ref 0.1210
_reflns_number_gt 5227
_reflns_number_total 6819
_reflns_threshold_expression >2sigma(I)
_cod_data_source_file ic302854t_si_001_2.cif
_cod_data_source_block complex4_Liu12
_cod_original_cell_volume 1738.17(15)
_cod_database_code 4335313

loop_
_symmetry_equiv_pos_as_xyz
'x, y, z'
'-x, -y, -z'

loop_
_atom_site_label
_atom_site_type_symbol
_atom_site_fract_x
_atom_site_fract_y
_atom_site_fract_z
_atom_site_U_iso_or_equiv
_atom_site_adp_type
_atom_site_occupancy
_atom_site_symmetry_multiplicity
_atom_site_calc_flag
_atom_site_refinement_flags
_atom_site_disorder_assembly
_atom_site_disorder_group
Ir1 Ir 0.05691(3) 0.15649(2) 0.22230(2) 0.03604(12) Uani 1 1 d . . .
P1 P -0.0409(2) 0.20481(14) 0.08192(14) 0.0351(4) Uani 1 1 d . . .
P2 P -0.3979(3) 0.22125(17) 0.52655(18) 0.0535(6) Uani 1 1 d . . .
C1 C 0.0193(8) -0.0021(5) -0.2926(5) 0.0402(18) Uani 1 1 d . . .
C2 C 0.0320(11) 0.1706(6) -0.3335(7) 0.058(2) Uani 1 1 d . . .
H2 H 0.0062 0.2355 -0.3363 0.069 Uiso 1 1 calc R . .
C3 C 0.1562(11) 0.1502(6) -0.3797(6) 0.057(2) Uani 1 1 d . . .
H3 H 0.2352 0.1982 -0.4209 0.069 Uiso 1 1 calc R . .
C4 C 0.2680(9) -0.0078(6) -0.3945(6) 0.050(2) Uani 1 1 d . . .
H4A H 0.3438 -0.0026 -0.3692 0.075 Uiso 1 1 calc R . .
H4B H 0.2989 0.0253 -0.4735 0.075 Uiso 1 1 calc R . .
H4C H 0.2388 -0.0811 -0.3655 0.075 Uiso 1 1 calc R . .
C5 C -0.2070(9) 0.0651(7) -0.2248(7) 0.054(2) Uani 1 1 d . . .
H5A H -0.2390 -0.0092 -0.1914 0.065 Uiso 1 1 calc R . .
H5B H -0.2529 0.1049 -0.2803 0.065 Uiso 1 1 calc R . .
C6 C -0.2527(9) 0.1011(6) -0.1376(6) 0.0439(19) Uani 1 1 d . . .
C7 C -0.1715(8) 0.0968(5) -0.0729(6) 0.0379(17) Uani 1 1 d . . .
H7 H -0.0783 0.0811 -0.0911 0.046 Uiso 1 1 calc R . .
C8 C -0.2242(8) 0.1148(5) 0.0170(6) 0.0345(16) Uani 1 1 d . . .
C9 C -0.3609(9) 0.1432(7) 0.0390(7) 0.052(2) Uani 1 1 d . . .
H9 H -0.3989 0.1556 0.0993 0.063 Uiso 1 1 calc R . .
C10 C -0.4410(9) 0.1534(8) -0.0259(8) 0.062(2) Uani 1 1 d . . .
H10 H -0.5314 0.1750 -0.0108 0.075 Uiso 1 1 calc R . .
C11 C -0.3893(10) 0.1318(7) -0.1142(7) 0.056(2) Uani 1 1 d . . .
H11 H -0.4450 0.1377 -0.1573 0.067 Uiso 1 1 calc R . .
C12 C -0.1413(8) 0.0953(5) 0.0930(6) 0.0402(18) Uani 1 1 d . . .
H12A H -0.0753 0.0440 0.0862 0.048 Uiso 1 1 calc R . .
H12B H -0.2060 0.0611 0.1672 0.048 Uiso 1 1 calc R . .
C13 C 0.0862(8) 0.2596(5) -0.0550(5) 0.0363(17) Uani 1 1 d . . .
C14 C 0.1214(9) 0.3680(6) -0.1241(6) 0.052(2) Uani 1 1 d . . .
H14 H 0.0758 0.4164 -0.1016 0.063 Uiso 1 1 calc R . .
C15 C 0.2232(10) 0.4044(7) -0.2255(6) 0.056(2) Uani 1 1 d . . .
H15 H 0.2434 0.4770 -0.2711 0.068 Uiso 1 1 calc R . .
C16 C 0.2943(9) 0.3352(7) -0.2595(6) 0.055(2) Uani 1 1 d . . .
H16 H 0.3626 0.3606 -0.3280 0.066 Uiso 1 1 calc R . .
C17 C 0.2650(9) 0.2284(7) -0.1926(7) 0.056(2) Uani 1 1 d . . .
H17 H 0.3137 0.1811 -0.2156 0.068 Uiso 1 1 calc R . .
C18 C 0.1628(8) 0.1902(6) -0.0904(6) 0.0424(18) Uani 1 1 d . . .
H18 H 0.1451 0.1173 -0.0450 0.051 Uiso 1 1 calc R . .
C19 C -0.1702(7) 0.3024(5) 0.0777(6) 0.0386(17) Uani 1 1 d . . .
C20 C -0.2061(8) 0.3663(5) -0.0178(6) 0.0419(18) Uani 1 1 d . . .
H20 H -0.1651 0.3592 -0.0811 0.050 Uiso 1 1 calc R . .
C21 C -0.3038(8) 0.4409(6) -0.0177(7) 0.050(2) Uani 1 1 d . . .
H21 H -0.3281 0.4844 -0.0810 0.060 Uiso 1 1 calc R . .
C22 C -0.3633(8) 0.4494(6) 0.0761(7) 0.051(2) Uani 1 1 d . . .
H22 H -0.4265 0.5007 0.0750 0.061 Uiso 1 1 calc R . .
C23 C -0.3341(8) 0.3863(6) 0.1710(7) 0.0460(19) Uani 1 1 d . . .
H23 H -0.3798 0.3919 0.2346 0.055 Uiso 1 1 calc R . .
C24 C -0.2347(8) 0.3128(6) 0.1720(6) 0.0401(18) Uani 1 1 d . . .
H24 H -0.2114 0.2706 0.2359 0.048 Uiso 1 1 calc R . .
C25 C 0.2220(8) 0.2872(6) 0.1354(6) 0.0411(18) Uani 1 1 d . . .
H25 H 0.2360 0.2726 0.0769 0.049 Uiso 1 1 calc R . .
C26 C 0.0976(8) 0.3267(5) 0.1683(6) 0.0411(18) Uani 1 1 d . . .
H26 H 0.0376 0.3425 0.1259 0.049 Uiso 1 1 calc R . .
C27 C 0.0490(10) 0.3469(6) 0.2663(6) 0.050(2) Uani 1 1 d . . .
H27A H -0.0506 0.3570 0.2818 0.060 Uiso 1 1 calc R . .
H27B H 0.0981 0.4117 0.2489 0.060 Uiso 1 1 calc R . .
C28 C 0.0741(9) 0.2568(6) 0.3680(6) 0.048(2) Uani 1 1 d . . .
H28A H 0.1657 0.2715 0.3701 0.058 Uiso 1 1 calc R . .
H28B H 0.0045 0.2557 0.4323 0.058 Uiso 1 1 calc R . .
C29 C 0.0685(9) 0.1488(6) 0.3758(6) 0.0432(19) Uani 1 1 d . . .
H29 H -0.0189 0.1110 0.4076 0.052 Uiso 1 1 calc R . .
C30 C 0.1819(8) 0.1014(6) 0.3399(5) 0.0382(17) Uani 1 1 d . . .
H30 H 0.1666 0.0314 0.3558 0.046 Uiso 1 1 calc R . .
C31 C 0.3286(8) 0.1523(6) 0.2773(7) 0.052(2) Uani 1 1 d . . .
H31A H 0.3818 0.1100 0.2443 0.062 Uiso 1 1 calc R . .
H31B H 0.3728 0.1520 0.3285 0.062 Uiso 1 1 calc R . .
C32 C 0.3367(8) 0.2659(6) 0.1872(6) 0.050(2) Uani 1 1 d . . .
H32A H 0.3329 0.3138 0.2182 0.060 Uiso 1 1 calc R . .
H32B H 0.4266 0.2814 0.1304 0.060 Uiso 1 1 calc R . .
N1 N -0.0544(7) 0.0777(5) -0.2793(5) 0.0461(16) Uani 1 1 d . . .
N2 N 0.1508(7) 0.0453(4) -0.3573(5) 0.0433(16) Uani 1 1 d . . .
F1 F -0.3214(7) 0.3247(5) 0.4233(5) 0.102(2) Uani 1 1 d . . .
F2 F -0.5347(8) 0.2799(6) 0.5411(6) 0.124(3) Uani 1 1 d . . .
F3 F -0.2650(7) 0.1584(5) 0.5200(6) 0.109(2) Uani 1 1 d . . .
F4 F -0.4765(9) 0.1162(5) 0.6333(5) 0.118(3) Uani 1 1 d . . .
F5 F -0.4498(7) 0.1860(5) 0.4546(5) 0.095(2) Uani 1 1 d . . .
F6 F -0.3542(10) 0.2533(5) 0.6025(6) 0.127(3) Uani 1 1 d . . .
C35B C 0.341(3) 0.464(2) 0.352(2) 0.123(3) Uiso 0.50 1 d PD A 2
H35A H 0.2965 0.4102 0.3466 0.148 Uiso 0.50 1 calc PR A 2
H35B H 0.4380 0.4497 0.3498 0.148 Uiso 0.50 1 calc PR A 2
O1B O 0.327(3) 0.595(2) 0.2516(18) 0.213(13) Uiso 0.50 1 d PD A 2
C33B C 0.171(3) 0.595(2) 0.2904(19) 0.123(3) Uiso 0.50 1 d PD A 2
H33A H 0.1356 0.6621 0.2509 0.148 Uiso 0.50 1 calc PR A 2
H33B H 0.1219 0.5372 0.2927 0.148 Uiso 0.50 1 calc PR A 2
C36B C 0.258(3) 0.478(2) 0.4543(17) 0.123(3) Uiso 0.50 1 d PD A 2
H36A H 0.1956 0.4152 0.5097 0.148 Uiso 0.50 1 calc PR A 2
H36B H 0.3205 0.4924 0.4865 0.148 Uiso 0.50 1 calc PR A 2
C34 C 0.176(3) 0.574(2) 0.404(2) 0.123(3) Uiso 0.50 1 d PD A 2
H34A H 0.0805 0.5618 0.4528 0.148 Uiso 0.50 1 calc PR A 2
H34B H 0.2194 0.6366 0.3960 0.148 Uiso 0.50 1 calc PR A 2
C33A C 0.3875(19) 0.511(3) 0.278(2) 0.123(3) Uiso 0.50 1 d PD B 1
H33C H 0.4536 0.5708 0.2205 0.148 Uiso 0.50 1 calc PR B 1
H33D H 0.4220 0.4461 0.2781 0.148 Uiso 0.50 1 calc PR B 1
O1 O 0.247(2) 0.5258(16) 0.2670(15) 0.123(3) Uiso 0.50 1 d PD B 1
C34A C 0.358(2) 0.506(2) 0.3925(19) 0.123(3) Uiso 0.50 1 d PD B 1
H34C H 0.3885 0.5731 0.3850 0.148 Uiso 0.50 1 calc PR B 1
H34D H 0.4054 0.4499 0.4373 0.148 Uiso 0.50 1 calc PR B 1
C36A C 0.137(2) 0.553(2) 0.3463(19) 0.123(3) Uiso 0.50 1 d PD B 1
H36C H 0.0426 0.5293 0.3589 0.148 Uiso 0.50 1 calc PR B 1
H36D H 0.1433 0.6282 0.3259 0.148 Uiso 0.50 1 calc PR B 1
C35A C 0.196(2) 0.484(2) 0.4435(16) 0.123(3) Uiso 0.50 1 d PD B 1
H35C H 0.1611 0.5039 0.5018 0.148 Uiso 0.50 1 calc PR B 1
H35D H 0.1681 0.4093 0.4732 0.148 Uiso 0.50 1 calc PR B 1

loop_
_atom_site_aniso_label
_atom_site_aniso_U_11
_atom_site_aniso_U_22
_atom_site_aniso_U_33
_atom_site_aniso_U_23
_atom_site_aniso_U_13
_atom_site_aniso_U_12
Ir1 0.0406(2) 0.03555(17) 0.02776(16) -0.01197(12) -0.00945(12) 0.00227(11)
P1 0.0398(11) 0.0345(9) 0.0283(9) -0.0132(8) -0.0094(8) 0.0041(8)
P2 0.0578(15) 0.0521(12) 0.0437(12) -0.0208(10) -0.0109(11) 0.0120(10)
C1 0.055(5) 0.036(4) 0.028(4) -0.015(3) -0.012(4) 0.007(3)
C2 0.095(8) 0.035(4) 0.042(5) -0.014(4) -0.028(5) 0.010(4)
C3 0.088(7) 0.041(5) 0.037(4) -0.017(4) -0.011(5) -0.008(4)
C4 0.049(5) 0.048(4) 0.040(4) -0.018(4) 0.001(4) -0.004(4)
C5 0.050(5) 0.066(5) 0.059(5) -0.036(4) -0.024(4) 0.020(4)
C6 0.053(5) 0.040(4) 0.048(4) -0.025(4) -0.023(4) 0.012(4)
C7 0.044(5) 0.029(3) 0.044(4) -0.015(3) -0.023(4) 0.013(3)
C8 0.040(4) 0.033(4) 0.036(4) -0.018(3) -0.015(3) 0.003(3)
C9 0.047(5) 0.075(6) 0.056(5) -0.047(5) -0.017(4) 0.007(4)
C10 0.029(5) 0.099(7) 0.086(7) -0.066(6) -0.017(5) 0.018(4)
C11 0.060(6) 0.069(6) 0.065(5) -0.043(5) -0.036(5) 0.021(4)
C12 0.054(5) 0.036(4) 0.030(4) -0.016(3) -0.013(3) 0.005(3)
C13 0.040(4) 0.042(4) 0.027(3) -0.013(3) -0.015(3) 0.005(3)
C14 0.056(6) 0.048(5) 0.045(5) -0.019(4) -0.010(4) 0.003(4)
C15 0.066(6) 0.052(5) 0.032(4) -0.012(4) -0.001(4) -0.008(4)
C16 0.049(5) 0.072(6) 0.034(4) -0.025(4) 0.003(4) -0.007(4)
C17 0.045(5) 0.075(6) 0.054(5) -0.039(5) -0.010(4) 0.008(4)
C18 0.047(5) 0.044(4) 0.038(4) -0.021(3) -0.013(4) 0.009(3)
C19 0.034(4) 0.034(4) 0.036(4) -0.009(3) -0.007(3) -0.003(3)
C20 0.042(5) 0.040(4) 0.036(4) -0.012(3) -0.011(3) 0.002(3)
C21 0.041(5) 0.042(4) 0.054(5) -0.008(4) -0.019(4) 0.004(4)
C22 0.037(5) 0.042(4) 0.069(6) -0.021(4) -0.019(4) 0.007(3)
C23 0.037(5) 0.053(5) 0.052(5) -0.029(4) -0.012(4) 0.005(4)
C24 0.038(4) 0.042(4) 0.040(4) -0.020(3) -0.011(3) 0.007(3)
C25 0.043(5) 0.044(4) 0.033(4) -0.015(3) -0.009(3) -0.005(3)
C26 0.041(5) 0.038(4) 0.041(4) -0.016(3) -0.011(4) -0.002(3)
C27 0.060(6) 0.049(5) 0.054(5) -0.031(4) -0.021(4) 0.004(4)
C28 0.059(6) 0.055(5) 0.043(4) -0.032(4) -0.017(4) 0.005(4)
C29 0.045(5) 0.058(5) 0.032(4) -0.024(4) -0.014(3) 0.006(4)
C30 0.039(5) 0.043(4) 0.032(4) -0.013(3) -0.016(3) -0.005(3)
C31 0.044(5) 0.059(5) 0.051(5) -0.024(4) -0.018(4) 0.011(4)
C32 0.043(5) 0.051(5) 0.046(4) -0.017(4) -0.007(4) -0.006(4)
N1 0.066(5) 0.038(3) 0.037(3) -0.017(3) -0.022(3) 0.013(3)
N2 0.053(4) 0.035(3) 0.032(3) -0.010(3) -0.007(3) -0.004(3)
F1 0.121(6) 0.083(4) 0.064(3) -0.004(3) -0.020(4) -0.033(4)
F2 0.094(5) 0.142(6) 0.130(6) -0.075(5) -0.016(5) 0.049(5)
F3 0.090(5) 0.121(5) 0.146(6) -0.085(5) -0.050(4) 0.054(4)
F4 0.148(7) 0.095(5) 0.068(4) 0.002(3) -0.033(4) -0.035(4)
F5 0.116(5) 0.099(4) 0.071(4) -0.037(3) -0.031(4) -0.010(4)
F6 0.234(10) 0.083(4) 0.097(5) -0.044(4) -0.090(6) 0.008(5)

loop_
_atom_type_symbol
_atom_type_description
_atom_type_scat_dispersion_real
_atom_type_scat_dispersion_imag
_atom_type_scat_source
Ir Ir -1.4442 7.9887 'International Tables Vol C Tables 4.2.6.8 and 6.1.1.4'
P P 0.1023 0.0942 'International Tables Vol C Tables 4.2.6.8 and 6.1.1.4'
C C 0.0033 0.0016 'International Tables Vol C Tables 4.2.6.8 and 6.1.1.4'
N N 0.0061 0.0033 'International Tables Vol C Tables 4.2.6.8 and 6.1.1.4'
F F 0.0171 0.0103 'International Tables Vol C Tables 4.2.6.8 and 6.1.1.4'
H H 0.0000 0.0000 'International Tables Vol C Tables 4.2.6.8 and 6.1.1.4'
O O 0.0106 0.0060 'International Tables Vol C Tables 4.2.6.8 and 6.1.1.4'

loop_
_geom_angle_atom_site_label_1
_geom_angle_atom_site_label_2
_geom_angle_atom_site_label_3
_geom_angle
_geom_angle_site_symmetry_1
_geom_angle_site_symmetry_3
C1 Ir1 C25 154.9(3) 2 .
C1 Ir1 C29 95.4(3) 2 .
C25 Ir1 C29 86.6(3) . .
C1 Ir1 C26 168.1(3) 2 .
C25 Ir1 C26 36.3(3) . .
C29 Ir1 C26 79.7(3) . .
C1 Ir1 C30 87.3(3) 2 .
C25 Ir1 C30 79.7(3) . .
C29 Ir1 C30 35.9(3) . .
C26 Ir1 C30 94.6(3) . .
C1 Ir1 P1 91.5(2) 2 .
C25 Ir1 P1 97.5(2) . .
C29 Ir1 P1 154.0(2) . .
C26 Ir1 P1 88.5(2) . .
C30 Ir1 P1 170.0(2) . .
C13 P1 C19 106.2(3) . .
C13 P1 C12 104.9(3) . .
C19 P1 C12 102.6(3) . .
C13 P1 Ir1 114.3(2) . .
C19 P1 Ir1 113.4(3) . .
C12 P1 Ir1 114.3(2) . .
F6 P2 F3 89.0(4) . .
F6 P2 F1 91.2(4) . .
F3 P2 F1 93.4(4) . .
F6 P2 F2 89.2(5) . .
F3 P2 F2 176.4(4) . .
F1 P2 F2 89.8(4) . .
F6 P2 F5 176.9(4) . .
F3 P2 F5 92.6(4) . .
F1 P2 F5 91.3(4) . .
F2 P2 F5 89.0(4) . .
F6 P2 F4 88.0(4) . .
F3 P2 F4 87.0(4) . .
F1 P2 F4 179.2(4) . .
F2 P2 F4 89.8(4) . .
F5 P2 F4 89.4(4) . .
N2 C1 N1 104.1(6) . .
N2 C1 Ir1 130.2(5) . 2
N1 C1 Ir1 125.7(6) . 2
C3 C2 N1 107.3(7) . .
C3 C2 H2 126.3 . .
N1 C2 H2 126.3 . .
C2 C3 N2 108.5(8) . .
C2 C3 H3 125.7 . .
N2 C3 H3 125.7 . .
N2 C4 H4A 109.5 . .
N2 C4 H4B 109.5 . .
H4A C4 H4B 109.5 . .
N2 C4 H4C 109.5 . .
H4A C4 H4C 109.5 . .
H4B C4 H4C 109.5 . .
N1 C5 C6 114.7(7) . .
N1 C5 H5A 108.6 . .
C6 C5 H5A 108.6 . .
N1 C5 H5B 108.6 . .
C6 C5 H5B 108.6 . .
H5A C5 H5B 107.6 . .
C7 C6 C11 118.3(7) . .
C7 C6 C5 124.0(7) . .
C11 C6 C5 117.5(7) . .
C8 C7 C6 122.4(7) . .
C8 C7 H7 118.8 . .
C6 C7 H7 118.8 . .
C7 C8 C9 117.7(7) . .
C7 C8 C12 121.0(7) . .
C9 C8 C12 121.1(7) . .
C10 C9 C8 121.4(8) . .
C10 C9 H9 119.3 . .
C8 C9 H9 119.3 . .
C9 C10 C11 120.8(8) . .
C9 C10 H10 119.6 . .
C11 C10 H10 119.6 . .
C10 C11 C6 119.3(8) . .
C10 C11 H11 120.4 . .
C6 C11 H11 120.4 . .
C8 C12 P1 121.3(5) . .
C8 C12 H12A 107.0 . .
P1 C12 H12A 107.0 . .
C8 C12 H12B 107.0 . .
P1 C12 H12B 107.0 . .
H12A C12 H12B 106.7 . .
C14 C13 C18 117.2(7) . .
C14 C13 P1 123.7(6) . .
C18 C13 P1 118.8(5) . .
C15 C14 C13 120.9(8) . .
C15 C14 H14 119.6 . .
C13 C14 H14 119.6 . .
C16 C15 C14 120.9(8) . .
C16 C15 H15 119.6 . .
C14 C15 H15 119.6 . .
C17 C16 C15 119.7(7) . .
C17 C16 H16 120.1 . .
C15 C16 H16 120.1 . .
C16 C17 C18 120.3(8) . .
C16 C17 H17 119.9 . .
C18 C17 H17 119.9 . .
C17 C18 C13 120.9(7) . .
C17 C18 H18 119.5 . .
C13 C18 H18 119.5 . .
C24 C19 C20 119.3(7) . .
C24 C19 P1 119.1(5) . .
C20 C19 P1 121.6(6) . .
C21 C20 C19 119.6(7) . .
C21 C20 H20 120.2 . .
C19 C20 H20 120.2 . .
C22 C21 C20 119.2(7) . .
C22 C21 H21 120.4 . .
C20 C21 H21 120.4 . .
C23 C22 C21 122.6(8) . .
C23 C22 H22 118.7 . .
C21 C22 H22 118.7 . .
C22 C23 C24 119.0(8) . .
C22 C23 H23 120.5 . .
C24 C23 H23 120.5 . .
C19 C24 C23 120.2(7) . .
C19 C24 H24 119.9 . .
C23 C24 H24 119.9 . .
C26 C25 C32 124.6(7) . .
C26 C25 Ir1 72.4(4) . .
C32 C25 Ir1 113.1(5) . .
C26 C25 H25 117.7 . .
C32 C25 H25 117.7 . .
Ir1 C25 H25 84.4 . .
C25 C26 C27 126.2(7) . .
C25 C26 Ir1 71.2(4) . .
C27 C26 Ir1 109.6(5) . .
C25 C26 H26 116.9 . .
C27 C26 H26 116.9 . .
Ir1 C26 H26 89.2 . .
C26 C27 C28 112.6(6) . .
C26 C27 H27A 109.1 . .
C28 C27 H27A 109.1 . .
C26 C27 H27B 109.1 . .
C28 C27 H27B 109.1 . .
H27A C27 H27B 107.8 . .
C29 C28 C27 115.4(7) . .
C29 C28 H28A 108.4 . .
C27 C28 H28A 108.4 . .
C29 C28 H28B 108.4 . .
C27 C28 H28B 108.4 . .
H28A C28 H28B 107.5 . .
C30 C29 C28 125.1(8) . .
C30 C29 Ir1 73.2(4) . .
C28 C29 Ir1 111.9(5) . .
C30 C29 H29 117.4 . .
C28 C29 H29 117.4 . .
Ir1 C29 H29 84.8 . .
C29 C30 C31 125.8(7) . .
C29 C30 Ir1 71.0(4) . .
C31 C30 Ir1 108.2(5) . .
C29 C30 H30 117.1 . .
C31 C30 H30 117.1 . .
Ir1 C30 H30 90.8 . .
C30 C31 C32 113.9(6) . .
C30 C31 H31A 108.8 . .
C32 C31 H31A 108.8 . .
C30 C31 H31B 108.8 . .
C32 C31 H31B 108.8 . .
H31A C31 H31B 107.7 . .
C25 C32 C31 114.0(7) . .
C25 C32 H32A 108.8 . .
C31 C32 H32A 108.8 . .
C25 C32 H32B 108.8 . .
C31 C32 H32B 108.8 . .
H32A C32 H32B 107.7 . .
C1 N1 C2 110.2(7) . .
C1 N1 C5 122.8(7) . .
C2 N1 C5 126.7(7) . .
C1 N2 C3 109.9(7) . .
C1 N2 C4 124.8(6) . .
C3 N2 C4 125.3(7) . .
C36B C35B O1B 96.6(14) . .
C36B C35B H35A 112.4 . .
O1B C35B H35A 112.4 . .
C36B C35B H35B 112.4 . .
O1B C35B H35B 112.4 . .
H35A C35B H35B 110.0 . .
C33B O1B C35B 97.3(14) . .
C34 C33B O1B 90.4(17) . .
C34 C33B H33A 113.6 . .
O1B C33B H33A 113.6 . .
C34 C33B H33B 113.6 . .
O1B C33B H33B 113.6 . .
H33A C33B H33B 110.8 . .
C34 C36B C35B 101.4(13) . .
C34 C36B H36A 111.5 . .
C35B C36B H36A 111.5 . .
C34 C36B H36B 111.5 . .
C35B C36B H36B 111.5 . .
H36A C36B H36B 109.3 . .
C33B C34 C36B 112.2(13) . .
C33B C34 H34A 109.2 . .
C36B C34 H34A 109.2 . .
C33B C34 H34B 109.2 . .
C36B C34 H34B 109.2 . .
H34A C34 H34B 107.9 . .
O1 C33A C34A 100.1(11) . .
O1 C33A H33C 111.8 . .
C34A C33A H33C 111.8 . .
O1 C33A H33D 111.8 . .
C34A C33A H33D 111.8 . .
H33C C33A H33D 109.5 . .
C33A O1 C36A 117.9(13) . .
C33A C34A C35A 103.6(11) . .
C33A C34A H34C 111.0 . .
C35A C34A H34C 111.0 . .
C33A C34A H34D 111.0 . .
C35A C34A H34D 111.0 . .
H34C C34A H34D 109.0 . .
O1 C36A C35A 93.4(13) . .
O1 C36A H36C 113.0 . .
C35A C36A H36C 113.0 . .
O1 C36A H36D 113.0 . .
C35A C36A H36D 113.0 . .
H36C C36A H36D 110.4 . .
C34A C35A C36A 104.7(11) . .
C34A C35A H35C 110.8 . .
C36A C35A H35C 110.8 . .
C34A C35A H35D 110.8 . .
C36A C35A H35D 110.8 . .
H35C C35A H35D 108.9 . .

loop_
_geom_bond_atom_site_label_1
_geom_bond_atom_site_label_2
_geom_bond_distance
_geom_bond_site_symmetry_2
Ir1 C1 2.043(7) 2
Ir1 C25 2.193(7) .
Ir1 C29 2.207(7) .
Ir1 C26 2.208(7) .
Ir1 C30 2.234(7) .
Ir1 P1 2.3166(19) .
P1 C13 1.819(7) .
P1 C19 1.824(7) .
P1 C12 1.842(8) .
P2 F6 1.549(7) .
P2 F3 1.554(6) .
P2 F1 1.552(6) .
P2 F2 1.564(7) .
P2 F5 1.570(7) .
P2 F4 1.590(6) .
C1 N2 1.364(10) .
C1 N1 1.369(9) .
C1 Ir1 2.043(7) 2
C2 C3 1.304(12) .
C2 N1 1.384(11) .
C2 H2 0.9300 .
C3 N2 1.379(10) .
C3 H3 0.9300 .
C4 N2 1.451(10) .
C4 H4A 0.9600 .
C4 H4B 0.9600 .
C4 H4C 0.9600 .
C5 N1 1.471(10) .
C5 C6 1.509(11) .
C5 H5A 0.9700 .
C5 H5B 0.9700 .
C6 C7 1.395(10) .
C6 C11 1.396(11) .
C7 C8 1.378(10) .
C7 H7 0.9300 .
C8 C9 1.384(11) .
C8 C12 1.488(10) .
C9 C10 1.366(12) .
C9 H9 0.9300 .
C10 C11 1.388(12) .
C10 H10 0.9300 .
C11 H11 0.9300 .
C12 H12A 0.9700 .
C12 H12B 0.9700 .
C13 C14 1.394(10) .
C13 C18 1.398(10) .
C14 C15 1.382(11) .
C14 H14 0.9300 .
C15 C16 1.364(12) .
C15 H15 0.9300 .
C16 C17 1.367(12) .
C16 H16 0.9300 .
C17 C18 1.390(11) .
C17 H17 0.9300 .
C18 H18 0.9300 .
C19 C24 1.389(10) .
C19 C20 1.396(10) .
C20 C21 1.393(10) .
C20 H20 0.9300 .
C21 C22 1.361(12) .
C21 H21 0.9300 .
C22 C23 1.354(11) .
C22 H22 0.9300 .
C23 C24 1.391(10) .
C23 H23 0.9300 .
C24 H24 0.9300 .
C25 C26 1.372(11) .
C25 C32 1.497(11) .
C25 H25 0.9300 .
C26 C27 1.503(11) .
C26 H26 0.9300 .
C27 C28 1.514(10) .
C27 H27A 0.9700 .
C27 H27B 0.9700 .
C28 C29 1.499(11) .
C28 H28A 0.9700 .
C28 H28B 0.9700 .
C29 C30 1.368(10) .
C29 H29 0.9300 .
C30 C31 1.499(11) .
C30 H30 0.9300 .
C31 C32 1.523(10) .
C31 H31A 0.9700 .
C31 H31B 0.9700 .
C32 H32A 0.9700 .
C32 H32B 0.9700 .
C35B C36B 1.546(10) .
C35B O1B 1.79(3) .
C35B H35A 0.9700 .
C35B H35B 0.9700 .
O1B C33B 1.492(10) .
C33B C34 1.535(10) .
C33B H33A 0.9700 .
C33B H33B 0.9700 .
C36B C34 1.543(10) .
C36B H36A 0.9700 .
C36B H36B 0.9700 .
C34 H34A 0.9700 .
C34 H34B 0.9700 .
C33A O1 1.460(10) .
C33A C34A 1.555(10) .
C33A H33C 0.9700 .
C33A H33D 0.9700 .
O1 C36A 1.500(10) .
C34A C35A 1.557(10) .
C34A H34C 0.9700 .
C34A H34D 0.9700 .
C36A C35A 1.553(10) .
C36A H36C 0.9700 .
C36A H36D 0.9700 .
C35A H35C 0.9700 .
C35A H35D 0.9700 .
